data_7123690
loop_
_publ_author_name
'Zhang, Jitan'
'Wu, Manyi'
'Fan, Jian'
'Xu, Qiaoqiao'
'Xie, Meihua'

_publ_section_title
;
 Selective C-H Acylation of Indoles with \a-Oxocarboxylic Acids at the
 C4-Position by Palladium Catalysis
;
_journal_name_full 'Chemical Communications'
_journal_paper_doi 10.1039/C9CC03893K
_journal_year 2019
_chemical_formula_sum 'C18 H15 N O2'
_chemical_formula_weight 277.31
_space_group_crystal_system orthorhombic
_space_group_IT_number 33
_space_group_name_Hall 'P 2c -2n'
_space_group_name_H-M_alt 'P n a 21'
_symmetry_space_group_name_Hall 'P 2c -2n'
_symmetry_space_group_name_H-M 'P n a 21'
_atom_sites_solution_hydrogens geom
_audit_creation_method SHELXL-2018/1
_audit_update_record
;
2019-03-14 deposited with the CCDC.    2019-06-18 downloaded from the CCDC.
;
_cell_angle_alpha 90.00(3)
_cell_angle_beta 90.00(3)
_cell_angle_gamma 90.00(3)
_cell_formula_units_Z 4
_cell_length_a 12.666(3)
_cell_length_b 9.559(2)
_cell_length_c 11.733(2)
_cell_measurement_reflns_used 9622
_cell_measurement_temperature 293(2)
_cell_measurement_theta_max 27.48
_cell_measurement_theta_min 3.64
_cell_volume 1420.6(5)
_computing_cell_refinement 'Bruker SAINT'
_computing_data_collection 'Bruker APEX2'
_computing_data_reduction 'Bruker SAINT'
_computing_molecular_graphics 'Bruker SHELXTL'
_computing_publication_material 'Bruker SHELXTL'
_computing_structure_refinement 'SHELXL-2018/1 (Sheldrick, 2018)'
_computing_structure_solution 'SHELXT 2014/5 (Sheldrick, 2014)'
_diffrn_ambient_temperature 293(2)
_diffrn_measured_fraction_theta_full 0.985
_diffrn_measured_fraction_theta_max 0.987
_diffrn_measurement_device_type 'Bruker APEX-II CCD'
_diffrn_measurement_method '\f and \w scans'
_diffrn_radiation_type MoK\a
_diffrn_radiation_wavelength 0.71076
_diffrn_reflns_av_R_equivalents 0.0225
_diffrn_reflns_av_unetI/netI 0.0086
_diffrn_reflns_Laue_measured_fraction_full 0.985
_diffrn_reflns_Laue_measured_fraction_max 0.987
_diffrn_reflns_limit_h_max 16
_diffrn_reflns_limit_h_min -16
_diffrn_reflns_limit_k_max 12
_diffrn_reflns_limit_k_min -12
_diffrn_reflns_limit_l_max 15
_diffrn_reflns_limit_l_min -15
_diffrn_reflns_number 52431
_diffrn_reflns_point_group_measured_fraction_full 0.985
_diffrn_reflns_point_group_measured_fraction_max 0.986
_diffrn_reflns_theta_full 25.243
_diffrn_reflns_theta_max 27.676
_diffrn_reflns_theta_min 3.185
_exptl_absorpt_coefficient_mu 0.085
_exptl_crystal_colour colorless
_exptl_crystal_density_diffrn 1.297
_exptl_crystal_description block
_exptl_crystal_F_000 584
_exptl_crystal_size_max 0.230
_exptl_crystal_size_mid 0.210
_exptl_crystal_size_min 0.200
_refine_diff_density_max 0.143
_refine_diff_density_min -0.137
_refine_diff_density_rms 0.033
_refine_ls_abs_structure_details
;
 Flack x determined using 1439 quotients [(I+)-(I-)]/[(I+)+(I-)]
 (Parsons, Flack and Wagner, Acta Cryst. B69 (2013) 249-259).
;
_refine_ls_abs_structure_Flack 0.06(14)
_refine_ls_extinction_method none
_refine_ls_goodness_of_fit_ref 1.059
_refine_ls_hydrogen_treatment constr
_refine_ls_matrix_type full
_refine_ls_number_parameters 192
_refine_ls_number_reflns 3285
_refine_ls_number_restraints 1
_refine_ls_restrained_S_all 1.059
_refine_ls_R_factor_all 0.0406
_refine_ls_R_factor_gt 0.0380
_refine_ls_shift/su_max 0.004
_refine_ls_shift/su_mean 0.000
_refine_ls_structure_factor_coef Fsqd
_refine_ls_weighting_details 'w=1/[\s^2^(Fo^2^)+(0.0540P)^2^+0.2156P] where P=(Fo^2^+2Fc^2^)/3'
_refine_ls_weighting_scheme calc
_refine_ls_wR_factor_gt 0.0985
_refine_ls_wR_factor_ref 0.1021
_reflns_Friedel_coverage 0.904
_reflns_Friedel_fraction_full 0.984
_reflns_Friedel_fraction_max 0.984
_reflns_number_gt 3129
_reflns_number_total 3285
_reflns_threshold_expression 'I > 2\s(I)'
_cod_data_source_file c9cc03893k2.cif
_cod_data_source_block mo_20180608a_0m_a
_cod_database_code 7123690
_shelx_shelxl_version_number 2018/1
_shelx_space_group_comment
;
The symmetry employed for this shelxl refinement is uniquely defined
by the following loop, which should always be used as a source of
symmetry information in preference to the above space-group names.
They are only intended as comments.
;
_shelx_estimated_absorpt_t_min 0.981
_shelx_estimated_absorpt_t_max 0.983

loop_
_space_group_symop_operation_xyz
'x, y, z'
'-x, -y, z+1/2'
'x+1/2, -y+1/2, z'
'-x+1/2, y+1/2, z+1/2'

loop_
_atom_site_label
_atom_site_type_symbol
_atom_site_fract_x
_atom_site_fract_y
_atom_site_fract_z
_atom_site_U_iso_or_equiv
_atom_site_adp_type
_atom_site_occupancy
_atom_site_site_symmetry_order
_atom_site_calc_flag
_atom_site_refinement_flags_posn
_atom_site_refinement_flags_adp
C1 C 0.4500(2) 0.1216(2) 0.7026(3) 0.0649(7) Uani 1 1 d . .
H1A H 0.458250 0.057381 0.640312 0.097 Uiso 1 1 calc R U
H1B H 0.409315 0.078095 0.761873 0.097 Uiso 1 1 calc R U
H1C H 0.518175 0.146809 0.731739 0.097 Uiso 1 1 calc R U
C2 C 0.39390(15) 0.2505(2) 0.66171(19) 0.0410(4) Uani 1 1 d . .
C3 C 0.45628(14) 0.3680(2) 0.62241(16) 0.0398(4) Uani 1 1 d . .
C4 C 0.56078(16) 0.3896(2) 0.6504(2) 0.0477(4) Uani 1 1 d . .
H4 H 0.603358 0.325178 0.688000 0.057 Uiso 1 1 calc R U
C5 C 0.50920(16) 0.5823(2) 0.56175(19) 0.0448(4) Uani 1 1 d . .
C6 C 0.42279(14) 0.49082(19) 0.56216(17) 0.0383(4) Uani 1 1 d . .
C7 C 0.32990(15) 0.5321(2) 0.50473(17) 0.0415(4) Uani 1 1 d . .
C8 C 0.32717(19) 0.6653(2) 0.4583(2) 0.0544(5) Uani 1 1 d . .
H8 H 0.266006 0.695307 0.421888 0.065 Uiso 1 1 calc R U
C9 C 0.4132(2) 0.7554(2) 0.4644(3) 0.0632(7) Uani 1 1 d . .
H9 H 0.407598 0.844785 0.433737 0.076 Uiso 1 1 calc R U
C10 C 0.50542(19) 0.7157(2) 0.5143(2) 0.0579(6) Uani 1 1 d . .
H10 H 0.563498 0.775141 0.516611 0.070 Uiso 1 1 calc R U
C11 C 0.23597(15) 0.4420(2) 0.48287(19) 0.0456(4) Uani 1 1 d . .
C12 C 0.24893(15) 0.3084(2) 0.41900(18) 0.0429(4) Uani 1 1 d . .
C13 C 0.34584(18) 0.2661(2) 0.3763(2) 0.0524(5) Uani 1 1 d . .
H13 H 0.405641 0.320331 0.389028 0.063 Uiso 1 1 calc R U
C14 C 0.3535(2) 0.1432(3) 0.3147(3) 0.0676(7) Uani 1 1 d . .
H14 H 0.418739 0.113986 0.287188 0.081 Uiso 1 1 calc R U
C15 C 0.2654(3) 0.0647(3) 0.2942(2) 0.0714(8) Uani 1 1 d . .
H15 H 0.270673 -0.017139 0.251772 0.086 Uiso 1 1 calc R U
C16 C 0.1697(3) 0.1062(3) 0.3358(3) 0.0745(8) Uani 1 1 d . .
H16 H 0.110119 0.051766 0.322262 0.089 Uiso 1 1 calc R U
C17 C 0.1607(2) 0.2281(3) 0.3979(2) 0.0587(6) Uani 1 1 d . .
H17 H 0.095181 0.256172 0.425428 0.070 Uiso 1 1 calc R U
C18 C 0.70033(18) 0.5690(3) 0.6192(3) 0.0666(7) Uani 1 1 d . .
H18A H 0.735755 0.545634 0.549447 0.100 Uiso 1 1 calc R U
H18B H 0.736894 0.527044 0.682192 0.100 Uiso 1 1 calc R U
H18C H 0.699509 0.668813 0.628502 0.100 Uiso 1 1 calc R U
N1 N 0.59245(13) 0.5169(2) 0.61546(18) 0.0495(4) Uani 1 1 d . .
O1 O 0.29758(12) 0.25582(16) 0.66233(16) 0.0525(4) Uani 1 1 d . .
O2 O 0.14859(12) 0.4846(2) 0.5079(2) 0.0697(6) Uani 1 1 d . .

loop_
_atom_site_aniso_label
_atom_site_aniso_U_11
_atom_site_aniso_U_22
_atom_site_aniso_U_33
_atom_site_aniso_U_23
_atom_site_aniso_U_13
_atom_site_aniso_U_12
C1 0.0598(14) 0.0443(12) 0.0905(18) 0.0180(12) -0.0092(13) 0.0046(10)
C2 0.0423(9) 0.0355(8) 0.0452(9) 0.0003(7) 0.0007(8) 0.0021(7)
C3 0.0377(8) 0.0383(9) 0.0436(10) -0.0006(7) 0.0014(7) 0.0034(7)
C4 0.0419(9) 0.0477(11) 0.0534(11) 0.0004(9) -0.0022(9) 0.0015(8)
C5 0.0441(10) 0.0395(9) 0.0508(10) -0.0038(8) 0.0081(8) -0.0007(8)
C6 0.0394(8) 0.0328(8) 0.0427(8) -0.0034(7) 0.0065(8) 0.0021(7)
C7 0.0427(9) 0.0368(9) 0.0451(10) -0.0016(8) 0.0063(8) 0.0089(7)
C8 0.0565(12) 0.0450(11) 0.0616(13) 0.0063(10) 0.0067(10) 0.0141(9)
C9 0.0747(16) 0.0376(10) 0.0773(17) 0.0131(11) 0.0156(13) 0.0082(10)
C10 0.0613(13) 0.0375(10) 0.0750(16) 0.0012(10) 0.0166(12) -0.0070(9)
C11 0.0410(9) 0.0465(10) 0.0494(11) -0.0018(8) 0.0001(8) 0.0116(8)
C12 0.0439(9) 0.0447(10) 0.0400(9) -0.0017(8) -0.0043(8) 0.0054(8)
C13 0.0483(11) 0.0511(11) 0.0579(12) -0.0170(10) -0.0033(9) 0.0095(9)
C14 0.0771(17) 0.0607(14) 0.0650(15) -0.0207(12) -0.0084(12) 0.0202(13)
C15 0.107(2) 0.0506(13) 0.0571(14) -0.0130(11) -0.0153(14) 0.0026(14)
C16 0.087(2) 0.0744(17) 0.0626(15) -0.0149(14) -0.0101(14) -0.0252(15)
C17 0.0541(12) 0.0723(15) 0.0497(12) -0.0075(11) -0.0040(10) -0.0077(11)
C18 0.0462(11) 0.0680(15) 0.0856(18) -0.0093(13) 0.0008(12) -0.0154(11)
N1 0.0401(8) 0.0489(9) 0.0594(11) -0.0033(8) 0.0020(8) -0.0061(7)
O1 0.0426(7) 0.0471(8) 0.0679(9) 0.0071(7) 0.0056(7) -0.0003(6)
O2 0.0411(8) 0.0698(12) 0.0983(15) -0.0173(10) 0.0026(9) 0.0155(8)

loop_
_atom_type_symbol
_atom_type_description
_atom_type_scat_dispersion_real
_atom_type_scat_dispersion_imag
_atom_type_scat_source
C C 0.0033 0.0016 'International Tables Vol C Tables 4.2.6.8 and 6.1.1.4'
O O 0.0106 0.0060 'International Tables Vol C Tables 4.2.6.8 and 6.1.1.4'
N N 0.0061 0.0033 'International Tables Vol C Tables 4.2.6.8 and 6.1.1.4'
H H 0.0000 0.0000 'International Tables Vol C Tables 4.2.6.8 and 6.1.1.4'

loop_
_geom_angle_atom_site_label_1
_geom_angle_atom_site_label_2
_geom_angle_atom_site_label_3
_geom_angle
C2 C1 H1A 109.5
C2 C1 H1B 109.5
H1A C1 H1B 109.5
C2 C1 H1C 109.5
H1A C1 H1C 109.5
H1B C1 H1C 109.5
O1 C2 C3 120.95(18)
O1 C2 C1 120.3(2)
C3 C2 C1 118.72(18)
C4 C3 C6 106.20(17)
C4 C3 C2 124.29(19)
C6 C3 C2 129.06(17)
N1 C4 C3 110.41(19)
N1 C4 H4 124.8
C3 C4 H4 124.8
N1 C5 C10 128.6(2)
N1 C5 C6 108.23(18)
C10 C5 C6 123.1(2)
C5 C6 C7 118.34(18)
C5 C6 C3 106.35(17)
C7 C6 C3 135.26(17)
C8 C7 C6 117.7(2)
C8 C7 C11 116.30(19)
C6 C7 C11 125.84(17)
C7 C8 C9 121.9(2)
C7 C8 H8 119.0
C9 C8 H8 119.0
C10 C9 C8 121.5(2)
C10 C9 H9 119.3
C8 C9 H9 119.3
C9 C10 C5 117.2(2)
C9 C10 H10 121.4
C5 C10 H10 121.4
O2 C11 C12 120.6(2)
O2 C11 C7 119.5(2)
C12 C11 C7 119.59(16)
C17 C12 C13 119.4(2)
C17 C12 C11 118.58(19)
C13 C12 C11 121.95(19)
C14 C13 C12 119.9(2)
C14 C13 H13 120.0
C12 C13 H13 120.0
C15 C14 C13 120.1(3)
C15 C14 H14 120.0
C13 C14 H14 120.0
C14 C15 C16 120.2(2)
C14 C15 H15 119.9
C16 C15 H15 119.9
C15 C16 C17 120.5(3)
C15 C16 H16 119.8
C17 C16 H16 119.8
C12 C17 C16 119.9(3)
C12 C17 H17 120.0
C16 C17 H17 120.0
N1 C18 H18A 109.5
N1 C18 H18B 109.5
H18A C18 H18B 109.5
N1 C18 H18C 109.5
H18A C18 H18C 109.5
H18B C18 H18C 109.5
C4 N1 C5 108.75(17)
C4 N1 C18 125.5(2)
C5 N1 C18 125.2(2)

loop_
_geom_bond_atom_site_label_1
_geom_bond_atom_site_label_2
_geom_bond_distance
C1 C2 1.501(3)
C1 H1A 0.9600
C1 H1B 0.9600
C1 H1C 0.9600
C2 O1 1.221(2)
C2 C3 1.449(3)
C3 C4 1.379(3)
C3 C6 1.434(3)
C4 N1 1.346(3)
C4 H4 0.9300
C5 N1 1.378(3)
C5 C10 1.392(3)
C5 C6 1.401(3)
C6 C7 1.412(3)
C7 C8 1.385(3)
C7 C11 1.491(3)
C8 C9 1.391(4)
C8 H8 0.9300
C9 C10 1.360(4)
C9 H9 0.9300
C10 H10 0.9300
C11 O2 1.215(2)
C11 C12 1.490(3)
C12 C17 1.378(3)
C12 C13 1.386(3)
C13 C14 1.382(3)
C13 H13 0.9300
C14 C15 1.366(4)
C14 H14 0.9300
C15 C16 1.367(5)
C15 H15 0.9300
C16 C17 1.379(4)
C16 H16 0.9300
C17 H17 0.9300
C18 N1 1.455(3)
C18 H18A 0.9600
C18 H18B 0.9600
C18 H18C 0.9600
